data_4077929
loop_
_publ_author_name
'Hill, Anthony F.'
'Sharma, Manab'
'Willis, Anthony C.'

_publ_section_title
;
 Heterodinuclear Bridging Carbido and Phosphoniocarbyne Complexes
;
_journal_issue 7
_journal_name_full Organometallics
_journal_page_first 2538
_journal_paper_doi 10.1021/om201057c
_journal_volume 31
_journal_year 2012
_chemical_absolute_configuration ad
_chemical_formula_moiety 'C30 H52 B1 Cl1 N6 Ni1 O2 P2 W1'
_chemical_formula_sum 'C30 H52 B Cl N6 Ni O2 P2 W'
_chemical_formula_weight 879.55
_space_group_IT_number 19
_symmetry_cell_setting orthorhombic
_symmetry_space_group_name_Hall 'P 2ac 2ab'
_symmetry_space_group_name_H-M 'P 21 21 21'
_atom_sites_solution_hydrogens difmap
_atom_sites_solution_primary direct
_audit_creation_date 11-08-23
_audit_creation_method CRYSTALS_ver_14.23
_audit_update_record
;
2011-09-08 - Report on C30 H52 B1 Cl1 N6 Ni1 O2 P2 W1 (Terminal carbide)
                 by Manab Sharma
2011-09-08 - passes checkcif successfully
;
_cell_angle_alpha 90
_cell_angle_beta 90
_cell_angle_gamma 90
_cell_formula_units_Z 4
_cell_length_a 10.6496(1)
_cell_length_b 17.6512(2)
_cell_length_c 20.4901(2)
_cell_measurement_reflns_used 51964
_cell_measurement_temperature 200
_cell_measurement_theta_max 30
_cell_measurement_theta_min 3
_cell_volume 3851.69(7)
_computing_cell_refinement 'DENZO/SCALEPACK (Otwinowski & Minor, 1997)'
_computing_data_collection 'COLLECT (Nonius, 2001).'
_computing_data_reduction 'DENZO/SCALEPACK (Otwinowski & Minor, 1997)'
_computing_molecular_graphics 'ORTEP-III (Farrugia, 1997)'
_computing_publication_material 'CRYSTALS (Betteridge et al., 2003)'
_computing_structure_refinement 'CRYSTALS (Betteridge et al., 2003)'
_computing_structure_solution 'SIR92 (Altomare et al., 1994)'
_diffrn_ambient_temperature 200
_diffrn_measured_fraction_theta_full 0.999
_diffrn_measured_fraction_theta_max 0.999
_diffrn_measurement_device Area
_diffrn_measurement_device_type 'Nonius KappaCCD'
_diffrn_measurement_method \w
_diffrn_radiation_monochromator graphite
_diffrn_radiation_type 'Mo K\a'
_diffrn_radiation_wavelength 0.71073
_diffrn_reflns_av_R_equivalents 0.047
_diffrn_reflns_limit_h_max 14
_diffrn_reflns_limit_h_min -14
_diffrn_reflns_limit_k_max 24
_diffrn_reflns_limit_k_min -24
_diffrn_reflns_limit_l_max 28
_diffrn_reflns_limit_l_min -28
_diffrn_reflns_number 58569
_diffrn_reflns_theta_full 30.027
_diffrn_reflns_theta_max 30.027
_diffrn_reflns_theta_min 2.759
_diffrn_standards_number 0
_exptl_absorpt_coefficient_mu 3.659
_exptl_absorpt_correction_T_max 0.705
_exptl_absorpt_correction_T_min 0.531
_exptl_absorpt_correction_type integration
_exptl_absorpt_process_details
;
Gaussian integration (Coppens, 1970)
;
_exptl_crystal_colour red
_exptl_crystal_density_diffrn 1.517
_exptl_crystal_density_method 'not measured'
_exptl_crystal_description needle
_exptl_crystal_F_000 1776
_exptl_crystal_size_max 0.240
_exptl_crystal_size_mid 0.150
_exptl_crystal_size_min 0.070
_refine_diff_density_max 1.21
_refine_diff_density_min -1.36
_refine_ls_abs_structure_details 'Flack (1983), 5041 Friedel-pairs'
_refine_ls_abs_structure_Flack -0.017(5)
_refine_ls_extinction_method None
_refine_ls_goodness_of_fit_ref 0.9895
_refine_ls_hydrogen_treatment constr
_refine_ls_matrix_type full
_refine_ls_number_parameters 398
_refine_ls_number_reflns 11208
_refine_ls_number_restraints 0
_refine_ls_R_factor_all 0.0364
_refine_ls_R_factor_gt 0.0289
_refine_ls_shift/su_max 0.0015043
_refine_ls_shift/su_mean 0.0000344
_refine_ls_structure_factor_coef Fsqd
_refine_ls_weighting_details
;
 Method= Modified Sheldrick 
 w=1/[\s^2^(F^2^) + ( 0.02P)^2^ + 3.47P] 
 ,where P=(max(Fo^2^,0) + 2Fc^2^)/3 
;
_refine_ls_weighting_scheme calc
_refine_ls_wR_factor_all 0.0594
_refine_ls_wR_factor_gt 0.0566
_refine_ls_wR_factor_ref 0.0594
_reflns_limit_h_max 14
_reflns_limit_h_min -14
_reflns_limit_k_max 24
_reflns_limit_k_min 0
_reflns_limit_l_max 28
_reflns_limit_l_min 0
_reflns_number_gt 10038
_reflns_number_total 11229
_reflns_threshold_expression I>2.0\s(I)
_oxford_diffrn_Wilson_B_factor 2.14
_oxford_diffrn_Wilson_scale 46.09
_oxford_refine_ls_r_factor_ref 0.0364
_oxford_refine_ls_scale 0.17928(4)
_oxford_reflns_number_all 11208
_oxford_reflns_threshold_expression_ref I>-10.0\s(I)
_oxford_structure_analysis_title 'man043 At 14:15 on 19/ 8'
_cod_data_source_file om201057c_si_003.cif
_cod_data_source_block man43
_cod_depositor_comments
;
The following automatic conversions were performed:

'_symmetry_cell_setting' value 'Orthorhombic' changed to
'orthorhombic' according to
/home/saulius/struct/CIF-dictionaries/cif_core.dic dictionary named
'cif_core.dic' version 2.4.1 from
2010-06-29.

'_atom_sites_solution_primary' value 'Direct' changed to
'direct' according to
/home/saulius/struct/CIF-dictionaries/cif_core.dic dictionary named
'cif_core.dic' version 2.4.1 from 2010-06-29.

Automatic conversion script
Id: cif_fix_values 1715 2011-07-08 13:25:40Z adriana 
;
_cod_original_sg_symbol_H-M 'P 21 21 21 '
_cod_original_formula_sum 'C30 H52 B1 Cl1 N6 Ni1 O2 P2 W1'
_cod_database_code 4077929

loop_
_symmetry_equiv_pos_as_xyz
x,y,z
x+1/2,-y+1/2,-z
-x,y+1/2,-z+1/2
-x+1/2,-y,z+1/2

loop_
_atom_site_label
_atom_site_type_symbol
_atom_site_fract_x
_atom_site_fract_y
_atom_site_fract_z
_atom_site_U_iso_or_equiv
_atom_site_occupancy
_atom_site_adp_type
_atom_site_refinement_flags_posn
W1 W 0.441378(11) 0.642949(7) 0.314243(6) 0.0253 1.0000 Uani .
Ni2 Ni 0.28773(4) 0.75002(2) 0.18305(2) 0.0308 1.0000 Uani .
Cl1 Cl 0.19247(12) 0.82447(7) 0.10839(5) 0.0541 1.0000 Uani .
P1 P 0.44420(12) 0.73775(6) 0.11274(5) 0.0445 1.0000 Uani .
P2 P 0.11464(9) 0.76538(6) 0.24356(5) 0.0337 1.0000 Uani .
O61 O 0.5402(4) 0.5180(2) 0.21880(16) 0.0678 1.0000 Uani .
O71 O 0.6904(3) 0.7283(2) 0.28040(15) 0.0617 1.0000 Uani .
N1 N 0.3908(3) 0.72283(15) 0.39398(13) 0.0247 1.0000 Uani .
N2 N 0.3246(3) 0.69846(16) 0.44758(13) 0.0270 1.0000 Uani .
N3 N 0.2786(3) 0.57189(17) 0.34651(14) 0.0299 1.0000 Uani .
N4 N 0.2354(3) 0.57437(17) 0.40972(14) 0.0298 1.0000 Uani .
N5 N 0.5216(3) 0.58192(17) 0.40534(14) 0.0317 1.0000 Uani .
N6 N 0.4486(3) 0.57780(16) 0.46086(13) 0.0308 1.0000 Uani .
C1 C 0.3658(3) 0.6941(2) 0.24486(17) 0.0287 1.0000 Uani .
C10 C 0.5656(5) 0.6675(3) 0.12639(19) 0.0649 1.0000 Uani .
C11 C 0.6734(6) 0.6643(6) 0.0770(3) 0.1214 1.0000 Uani .
C12 C 0.3823(7) 0.7077(4) 0.0317(3) 0.0912 1.0000 Uani .
C13 C 0.2852(8) 0.6394(5) 0.0405(4) 0.1276 1.0000 Uani .
C14 C 0.5127(7) 0.8284(4) 0.0918(3) 0.0932 1.0000 Uani .
C15 C 0.5700(8) 0.8698(5) 0.1474(4) 0.1235 1.0000 Uani .
C20 C -0.0253(4) 0.7286(3) 0.2026(2) 0.0511 1.0000 Uani .
C21 C -0.0279(5) 0.6430(3) 0.1962(3) 0.0911 1.0000 Uani .
C22 C 0.1053(3) 0.7264(2) 0.32565(18) 0.0359 1.0000 Uani .
C23 C -0.0145(4) 0.7402(3) 0.3648(2) 0.0549 1.0000 Uani .
C24 C 0.0720(4) 0.8654(2) 0.2536(2) 0.0495 1.0000 Uani .
C25 C 0.1705(5) 0.9140(3) 0.2860(3) 0.0647 1.0000 Uani .
C30 C 0.3926(3) 0.7989(2) 0.39720(17) 0.0309 1.0000 Uani .
C31 C 0.3243(3) 0.8230(2) 0.45102(18) 0.0342 1.0000 Uani .
C32 C 0.2819(3) 0.7581(2) 0.48204(17) 0.0320 1.0000 Uani .
C33 C 0.4598(4) 0.8465(2) 0.3485(2) 0.0418 1.0000 Uani .
C34 C 0.1982(4) 0.7506(3) 0.54099(19) 0.0464 1.0000 Uani .
C40 C 0.1970(3) 0.5280(2) 0.3134(2) 0.0393 1.0000 Uani .
C41 C 0.1009(4) 0.5053(2) 0.3543(2) 0.0471 1.0000 Uani .
C42 C 0.1270(3) 0.5348(2) 0.4150(2) 0.0390 1.0000 Uani .
C43 C 0.2143(5) 0.5103(3) 0.2421(2) 0.0551 1.0000 Uani .
C44 C 0.0538(5) 0.5296(3) 0.4765(2) 0.0539 1.0000 Uani .
C50 C 0.6272(4) 0.5435(2) 0.4178(2) 0.0370 1.0000 Uani .
C51 C 0.6235(4) 0.5154(2) 0.4813(2) 0.0435 1.0000 Uani .
C52 C 0.5100(4) 0.5375(2) 0.50654(19) 0.0386 1.0000 Uani .
C53 C 0.7315(4) 0.5369(3) 0.3691(2) 0.0526 1.0000 Uani .
C54 C 0.4542(5) 0.5222(3) 0.5734(2) 0.0593 1.0000 Uani .
C60 C 0.5008(4) 0.5633(2) 0.25373(19) 0.0417 1.0000 Uani .
C70 C 0.5981(3) 0.6974(2) 0.29401(17) 0.0374 1.0000 Uani .
B1 B 0.3162(4) 0.6131(2) 0.46217(19) 0.0294 1.0000 Uani .
H11 H 0.2722 0.6022 0.5108 0.0503 1.0000 Uiso R
H101 H 0.5262 0.6182 0.1268 0.0790 1.0000 Uiso R
H102 H 0.6007 0.6778 0.1689 0.0791 1.0000 Uiso R
H111 H 0.6417 0.6568 0.0337 0.1780 1.0000 Uiso R
H112 H 0.7294 0.6236 0.0881 0.1779 1.0000 Uiso R
H113 H 0.7186 0.7114 0.0786 0.1780 1.0000 Uiso R
H121 H 0.3398 0.7507 0.0119 0.1081 1.0000 Uiso R
H122 H 0.4510 0.6923 0.0032 0.1081 1.0000 Uiso R
H131 H 0.2114 0.6571 0.0636 0.2041 1.0000 Uiso R
H132 H 0.3238 0.5984 0.0646 0.2040 1.0000 Uiso R
H133 H 0.2605 0.6212 -0.0022 0.2040 1.0000 Uiso R
H141 H 0.5786 0.8194 0.0595 0.1122 1.0000 Uiso R
H142 H 0.4474 0.8605 0.0728 0.1122 1.0000 Uiso R
H151 H 0.6118 0.9145 0.1321 0.1899 1.0000 Uiso R
H152 H 0.6291 0.8365 0.1682 0.1900 1.0000 Uiso R
H153 H 0.5049 0.8833 0.1777 0.1900 1.0000 Uiso R
H201 H -0.0277 0.7498 0.1592 0.0610 1.0000 Uiso R
H202 H -0.0986 0.7450 0.2270 0.0612 1.0000 Uiso R
H211 H 0.0443 0.6269 0.1711 0.1370 1.0000 Uiso R
H212 H -0.1031 0.6278 0.1736 0.1371 1.0000 Uiso R
H213 H -0.0256 0.6198 0.2387 0.1371 1.0000 Uiso R
H221 H 0.1742 0.7478 0.3500 0.0432 1.0000 Uiso R
H222 H 0.1172 0.6719 0.3222 0.0433 1.0000 Uiso R
H231 H -0.0267 0.7934 0.3721 0.0841 1.0000 Uiso R
H232 H -0.0857 0.7207 0.3415 0.0841 1.0000 Uiso R
H233 H -0.0088 0.7151 0.4064 0.0839 1.0000 Uiso R
H241 H 0.0577 0.8854 0.2102 0.0613 1.0000 Uiso R
H242 H -0.0058 0.8687 0.2783 0.0611 1.0000 Uiso R
H251 H 0.2470 0.9133 0.2606 0.0989 1.0000 Uiso R
H252 H 0.1404 0.9654 0.2894 0.0989 1.0000 Uiso R
H253 H 0.1882 0.8949 0.3293 0.0990 1.0000 Uiso R
H311 H 0.3103 0.8726 0.4638 0.0431 1.0000 Uiso R
H331 H 0.4318 0.8331 0.3054 0.0642 1.0000 Uiso R
H332 H 0.5492 0.8383 0.3518 0.0641 1.0000 Uiso R
H333 H 0.4416 0.8991 0.3565 0.0639 1.0000 Uiso R
H341 H 0.2382 0.7192 0.5731 0.0702 1.0000 Uiso R
H342 H 0.1813 0.7995 0.5587 0.0700 1.0000 Uiso R
H343 H 0.1198 0.7274 0.5279 0.0698 1.0000 Uiso R
H411 H 0.0306 0.4768 0.3428 0.0579 1.0000 Uiso R
H431 H 0.2803 0.4736 0.2368 0.0831 1.0000 Uiso R
H432 H 0.1372 0.4907 0.2248 0.0829 1.0000 Uiso R
H433 H 0.2363 0.5560 0.2193 0.0828 1.0000 Uiso R
H441 H -0.0159 0.4961 0.4705 0.0820 1.0000 Uiso R
H442 H 0.0221 0.5789 0.4879 0.0820 1.0000 Uiso R
H443 H 0.1058 0.5115 0.5114 0.0818 1.0000 Uiso R
H511 H 0.6854 0.4872 0.5019 0.0531 1.0000 Uiso R
H531 H 0.7673 0.4873 0.3709 0.0822 1.0000 Uiso R
H532 H 0.6998 0.5457 0.3259 0.0822 1.0000 Uiso R
H533 H 0.7962 0.5731 0.3783 0.0822 1.0000 Uiso R
H541 H 0.5123 0.4932 0.5989 0.0881 1.0000 Uiso R
H542 H 0.3770 0.4942 0.5688 0.0880 1.0000 Uiso R
H543 H 0.4371 0.5695 0.5947 0.0882 1.0000 Uiso R

loop_
_atom_site_aniso_label
_atom_site_aniso_U_11
_atom_site_aniso_U_22
_atom_site_aniso_U_33
_atom_site_aniso_U_23
_atom_site_aniso_U_13
_atom_site_aniso_U_12
W1 0.02388(5) 0.02978(6) 0.02226(5) -0.00157(6) -0.00105(5) 0.00514(5)
Ni2 0.0318(2) 0.0363(2) 0.0244(2) 0.0044(2) -0.0024(2) 0.00337(17)
Cl1 0.0608(7) 0.0634(7) 0.0380(5) 0.0180(5) -0.0042(5) 0.0158(6)
P1 0.0536(6) 0.0501(6) 0.0300(4) 0.0032(4) 0.0120(5) 0.0018(6)
P2 0.0276(4) 0.0399(5) 0.0336(5) 0.0039(4) -0.0036(4) 0.0071(4)
O61 0.084(3) 0.065(2) 0.0545(19) -0.0195(16) 0.0140(18) 0.027(2)
O71 0.0347(16) 0.101(3) 0.0495(18) 0.0039(18) 0.0050(13) -0.0139(17)
N1 0.0240(13) 0.0273(14) 0.0229(13) -0.0004(11) 0.0006(10) -0.0003(11)
N2 0.0306(14) 0.0279(14) 0.0224(13) -0.0003(11) 0.0008(11) -0.0022(12)
N3 0.0302(14) 0.0294(14) 0.0300(15) -0.0025(12) -0.0059(12) 0.0018(12)
N4 0.0307(15) 0.0293(15) 0.0295(15) 0.0012(12) -0.0003(12) -0.0013(12)
N5 0.0305(15) 0.0335(15) 0.0311(15) 0.0015(12) -0.0027(11) 0.0053(12)
N6 0.0335(14) 0.0290(13) 0.0298(13) 0.0042(11) -0.0059(13) -0.0009(14)
C1 0.0251(16) 0.0353(18) 0.0256(16) -0.0049(14) 0.0041(13) 0.0018(14)
C10 0.051(2) 0.116(4) 0.0271(18) 0.006(2) 0.006(2) 0.037(3)
C11 0.068(4) 0.252(11) 0.044(3) 0.021(4) 0.023(3) 0.063(5)
C12 0.102(5) 0.126(6) 0.046(3) 0.002(3) -0.003(3) 0.064(5)
C13 0.124(6) 0.121(6) 0.138(7) -0.074(6) -0.051(6) 0.021(6)
C14 0.086(4) 0.098(5) 0.095(5) 0.026(4) 0.036(4) -0.012(4)
C15 0.126(6) 0.129(7) 0.116(6) -0.019(5) 0.012(5) -0.067(6)
C20 0.0291(19) 0.077(3) 0.048(2) 0.000(2) -0.0121(16) 0.0013(19)
C21 0.069(3) 0.080(4) 0.125(5) -0.032(4) -0.041(3) -0.004(3)
C22 0.0283(16) 0.043(2) 0.036(2) 0.0052(16) -0.0009(14) 0.0049(15)
C23 0.036(2) 0.081(3) 0.048(3) 0.012(2) 0.0104(18) 0.011(2)
C24 0.054(2) 0.045(2) 0.049(2) 0.0069(19) -0.002(2) 0.021(2)
C25 0.071(3) 0.037(2) 0.086(4) 0.002(2) 0.010(3) 0.009(2)
C30 0.0276(16) 0.0296(17) 0.0355(19) 0.0026(14) -0.0042(14) -0.0009(14)
C31 0.0359(18) 0.0291(17) 0.0378(19) -0.0091(15) -0.0034(16) 0.0020(15)
C32 0.0317(17) 0.0351(19) 0.0292(18) -0.0111(15) -0.0023(14) -0.0006(15)
C33 0.044(2) 0.0274(18) 0.054(2) 0.0072(16) 0.0014(18) -0.0040(17)
C34 0.044(2) 0.055(3) 0.040(2) -0.0144(19) 0.0122(18) -0.003(2)
C40 0.0384(18) 0.0348(18) 0.045(2) -0.0110(19) -0.0096(19) -0.0004(15)
C41 0.038(2) 0.044(2) 0.060(3) -0.009(2) -0.0054(19) -0.0162(18)
C42 0.0315(18) 0.0311(18) 0.054(2) 0.0019(17) 0.0017(17) -0.0042(16)
C43 0.058(3) 0.060(3) 0.048(3) -0.024(2) -0.010(2) -0.006(2)
C44 0.046(2) 0.052(2) 0.064(3) 0.005(2) 0.014(2) -0.014(2)
C50 0.0341(19) 0.0324(19) 0.045(2) -0.0011(16) -0.0081(16) 0.0057(16)
C51 0.043(2) 0.032(2) 0.056(3) 0.0085(18) -0.0201(19) 0.0045(17)
C52 0.051(2) 0.0296(18) 0.036(2) 0.0062(15) -0.0162(17) -0.0061(17)
C53 0.036(2) 0.055(3) 0.066(3) 0.001(2) -0.003(2) 0.018(2)
C54 0.074(3) 0.063(3) 0.041(2) 0.025(2) -0.012(2) -0.009(3)
C60 0.046(2) 0.046(2) 0.033(2) -0.0113(17) 0.0027(17) 0.0159(19)
C70 0.0241(16) 0.061(3) 0.0267(17) -0.0002(16) 0.0019(13) -0.0042(16)
B1 0.0302(19) 0.0288(18) 0.0291(19) 0.0008(15) 0.0009(15) -0.0009(16)

loop_
_atom_type_symbol
_atom_type_scat_dispersion_real
_atom_type_scat_dispersion_imag
_atom_type_scat_Cromer_Mann_a1
_atom_type_scat_Cromer_Mann_b1
_atom_type_scat_Cromer_Mann_a2
_atom_type_scat_Cromer_Mann_b2
_atom_type_scat_Cromer_Mann_a3
_atom_type_scat_Cromer_Mann_b3
_atom_type_scat_Cromer_Mann_a4
_atom_type_scat_Cromer_Mann_b4
_atom_type_scat_Cromer_Mann_c
_atom_type_scat_source
C 0.0033 0.0016 2.3100 20.8439 1.0200 10.2075 1.5886 0.5687 0.8650 51.6512 0.2156 'International Tables Vol C 4.2.6.8 and 6.1.1.4'
H 0.0000 0.0000 0.4930 10.5109 0.3229 26.1257 0.1402 3.1424 0.0408 57.7998 0.0030 'International Tables Vol C 4.2.6.8 and 6.1.1.4'
B 0.0013 0.0007 2.0545 23.2185 1.3326 1.0210 1.0979 60.3498 0.7068 0.1403 -0.1932 'International Tables Vol C 4.2.6.8 and 6.1.1.4'
Cl 0.1484 0.1585 11.4604 0.0104 7.1964 1.1662 6.2556 18.5194 1.6455 47.7784 -9.5574 'International Tables Vol C 4.2.6.8 and 6.1.1.4'
N 0.0061 0.0033 12.2126 0.0057 3.1322 9.8933 2.0125 28.9975 1.1663 0.5826 -11.5290 'International Tables Vol C 4.2.6.8 and 6.1.1.4'
Ni 0.3393 1.1124 12.8376 3.8785 7.2920 0.2565 4.4438 12.1763 2.3800 66.3421 1.0341 'International Tables Vol C 4.2.6.8 and 6.1.1.4'
O 0.0106 0.0060 3.0485 13.2771 2.2868 5.7011 1.5463 0.3239 0.8670 32.9089 0.2508 'International Tables Vol C 4.2.6.8 and 6.1.1.4'
P 0.1023 0.0942 6.4345 1.9067 4.1791 27.1570 1.7800 0.5260 1.4908 68.1645 1.1149 'International Tables Vol C 4.2.6.8 and 6.1.1.4'
W -0.8490 6.8722 29.0818 1.7203 15.4300 9.2259 14.4327 0.3217 5.1198 57.0560 9.8875 'International Tables Vol C 4.2.6.8 and 6.1.1.4'

loop_
_exptl_crystal_face_index_h
_exptl_crystal_face_index_k
_exptl_crystal_face_index_l
_exptl_crystal_face_perp_dist
1 0 0 0.090
-1 0 0 0.070
0 1 0 0.040
0 -1 0 0.060
0 0 1 0.105
0 0 -1 0.108
1 0 -2 0.097
4 0 3 0.095
-3 0 -4 0.093
-1 0 2 0.108

loop_
_geom_angle_atom_site_label_1
_geom_angle_atom_site_label_2
_geom_angle_atom_site_label_3
_geom_angle
_geom_angle_publ_flag
N1 W1 N3 87.18(10) yes
N1 W1 N5 78.02(10) yes
N3 W1 N5 77.73(10) yes
N1 W1 C1 98.52(12) yes
N3 W1 C1 99.32(13) yes
N5 W1 C1 175.49(12) yes
N1 W1 C60 171.20(14) yes
N3 W1 C60 91.99(15) yes
N5 W1 C60 93.24(14) yes
C1 W1 C60 90.26(16) yes
N1 W1 C70 92.90(13) yes
N3 W1 C70 172.35(13) yes
N5 W1 C70 94.80(13) yes
C1 W1 C70 88.24(15) yes
C60 W1 C70 86.76(17) yes
Cl1 Ni2 P1 87.38(5) yes
Cl1 Ni2 P2 86.26(4) yes
P1 Ni2 P2 172.99(5) yes
Cl1 Ni2 C1 177.46(12) yes
P1 Ni2 C1 93.24(11) yes
P2 Ni2 C1 93.25(11) yes
Ni2 P1 C10 120.23(15) yes
Ni2 P1 C12 110.0(2) yes
C10 P1 C12 101.3(2) yes
Ni2 P1 C14 111.8(2) yes
C10 P1 C14 110.7(3) yes
C12 P1 C14 100.5(4) yes
Ni2 P2 C20 111.96(15) yes
Ni2 P2 C22 120.74(12) yes
C20 P2 C22 104.17(19) yes
Ni2 P2 C24 112.47(15) yes
C20 P2 C24 101.0(2) yes
C22 P2 C24 104.32(19) yes
W1 N1 N2 120.9(2) yes
W1 N1 C30 131.7(2) yes
N2 N1 C30 106.3(3) yes
N1 N2 C32 110.3(3) yes
N1 N2 B1 119.5(3) yes
C32 N2 B1 130.1(3) yes
W1 N3 N4 121.3(2) yes
W1 N3 C40 132.3(3) yes
N4 N3 C40 106.1(3) yes
N3 N4 C42 110.2(3) yes
N3 N4 B1 119.0(3) yes
C42 N4 B1 130.6(3) yes
W1 N5 N6 118.7(2) yes
W1 N5 C50 134.3(3) yes
N6 N5 C50 106.9(3) yes
N5 N6 C52 109.1(3) yes
N5 N6 B1 120.6(3) yes
C52 N6 B1 130.3(3) yes
W1 C1 Ni2 174.8(2) yes
P1 C10 C11 117.3(4) yes
P1 C10 H101 107.9 no
C11 C10 H101 107.3 no
P1 C10 H102 106.7 no
C11 C10 H102 108.2 no
H101 C10 H102 109.3 no
C10 C11 H111 110.7 no
C10 C11 H112 109.7 no
H111 C11 H112 109.6 no
C10 C11 H113 108.7 no
H111 C11 H113 109.0 no
H112 C11 H113 109.1 no
P1 C12 C13 110.1(4) yes
P1 C12 H121 108.3 no
C13 C12 H121 109.5 no
P1 C12 H122 110.4 no
C13 C12 H122 110.0 no
H121 C12 H122 108.4 no
C12 C13 H131 109.6 no
C12 C13 H132 110.3 no
H131 C13 H132 109.6 no
C12 C13 H133 109.0 no
H131 C13 H133 109.2 no
H132 C13 H133 109.2 no
P1 C14 C15 114.8(5) yes
P1 C14 H141 107.8 no
C15 C14 H141 107.7 no
P1 C14 H142 108.7 no
C15 C14 H142 108.2 no
H141 C14 H142 109.6 no
C14 C15 H151 110.2 no
C14 C15 H152 108.0 no
H151 C15 H152 110.1 no
C14 C15 H153 108.8 no
H151 C15 H153 110.0 no
H152 C15 H153 109.8 no
P2 C20 C21 114.2(3) yes
P2 C20 H201 107.8 no
C21 C20 H201 107.8 no
P2 C20 H202 108.3 no
C21 C20 H202 109.1 no
H201 C20 H202 109.6 no
C20 C21 H211 108.9 no
C20 C21 H212 109.6 no
H211 C21 H212 109.0 no
C20 C21 H213 110.1 no
H211 C21 H213 109.5 no
H212 C21 H213 109.8 no
P2 C22 C23 118.1(3) yes
P2 C22 H221 106.8 no
C23 C22 H221 107.5 no
P2 C22 H222 107.4 no
C23 C22 H222 107.8 no
H221 C22 H222 109.0 no
C22 C23 H231 110.6 no
C22 C23 H232 110.0 no
H231 C23 H232 108.8 no
C22 C23 H233 109.8 no
H231 C23 H233 108.8 no
H232 C23 H233 108.9 no
P2 C24 C25 115.1(3) yes
P2 C24 H241 106.7 no
C25 C24 H241 107.9 no
P2 C24 H242 109.0 no
C25 C24 H242 109.1 no
H241 C24 H242 108.8 no
C24 C25 H251 109.9 no
C24 C25 H252 109.6 no
H251 C25 H252 109.3 no
C24 C25 H253 110.0 no
H251 C25 H253 109.0 no
H252 C25 H253 109.1 no
N1 C30 C31 109.7(3) yes
N1 C30 C33 122.5(3) yes
C31 C30 C33 127.8(3) yes
C30 C31 C32 106.4(3) yes
C30 C31 H311 126.7 no
C32 C31 H311 126.8 no
C31 C32 N2 107.2(3) yes
C31 C32 C34 129.3(3) yes
N2 C32 C34 123.5(3) yes
C30 C33 H331 109.1 no
C30 C33 H332 110.1 no
H331 C33 H332 109.5 no
C30 C33 H333 109.5 no
H331 C33 H333 109.4 no
H332 C33 H333 109.3 no
C32 C34 H341 109.7 no
C32 C34 H342 109.7 no
H341 C34 H342 110.2 no
C32 C34 H343 109.0 no
H341 C34 H343 109.2 no
H342 C34 H343 109.0 no
N3 C40 C41 109.8(4) yes
N3 C40 C43 121.9(4) yes
C41 C40 C43 128.3(4) yes
C40 C41 C42 106.8(3) yes
C40 C41 H411 126.7 no
C42 C41 H411 126.4 no
C41 C42 N4 107.1(3) yes
C41 C42 C44 129.7(4) yes
N4 C42 C44 123.2(4) yes
C40 C43 H431 109.8 no
C40 C43 H432 109.2 no
H431 C43 H432 109.9 no
C40 C43 H433 109.1 no
H431 C43 H433 109.4 no
H432 C43 H433 109.3 no
C42 C44 H441 109.6 no
C42 C44 H442 109.6 no
H441 C44 H442 108.6 no
C42 C44 H443 110.4 no
H441 C44 H443 109.7 no
H442 C44 H443 108.9 no
N5 C50 C51 109.6(4) yes
N5 C50 C53 122.4(3) yes
C51 C50 C53 127.9(4) yes
C50 C51 C52 106.0(3) yes
C50 C51 H511 126.6 no
C52 C51 H511 127.4 no
C51 C52 N6 108.5(4) yes
C51 C52 C54 129.4(4) yes
N6 C52 C54 122.1(4) yes
C50 C53 H531 110.0 no
C50 C53 H532 109.9 no
H531 C53 H532 108.8 no
C50 C53 H533 110.6 no
H531 C53 H533 108.6 no
H532 C53 H533 108.9 no
C52 C54 H541 109.5 no
C52 C54 H542 109.7 no
H541 C54 H542 109.2 no
C52 C54 H543 109.4 no
H541 C54 H543 109.8 no
H542 C54 H543 109.2 no
W1 C60 O61 177.3(4) yes
W1 C70 O71 178.0(3) yes
N6 B1 N2 109.8(3) yes
N6 B1 N4 108.7(3) yes
N2 B1 N4 109.4(3) yes
N6 B1 H11 109.2 no
N2 B1 H11 111.5 no
N4 B1 H11 108.2 no

loop_
_geom_bond_atom_site_label_1
_geom_bond_atom_site_label_2
_geom_bond_distance
_geom_bond_publ_flag
W1 N1 2.224(3) yes
W1 N3 2.239(3) yes
W1 N5 2.318(3) yes
W1 C1 1.867(4) yes
W1 C60 1.978(4) yes
W1 C70 1.970(4) yes
Ni2 Cl1 2.2576(11) yes
Ni2 P1 2.2134(12) yes
Ni2 P2 2.2380(11) yes
Ni2 C1 1.808(4) yes
P1 C10 1.813(5) yes
P1 C12 1.863(6) yes
P1 C14 1.810(6) yes
P2 C20 1.829(4) yes
P2 C22 1.820(4) yes
P2 C24 1.835(4) yes
O61 C60 1.152(5) yes
O71 C70 1.159(5) yes
N1 N2 1.374(4) yes
N1 C30 1.345(4) yes
N2 C32 1.347(4) yes
N2 B1 1.538(5) yes
N3 N4 1.375(4) yes
N3 C40 1.348(4) yes
N4 C42 1.354(5) yes
N4 B1 1.537(5) yes
N5 N6 1.380(4) yes
N5 C50 1.337(5) yes
N6 C52 1.345(4) yes
N6 B1 1.542(5) yes
C10 C11 1.531(7) yes
C10 H101 0.966 no
C10 H102 0.965 no
C11 H111 0.960 no
C11 H112 0.960 no
C11 H113 0.961 no
C12 C13 1.599(11) yes
C12 H121 0.973 no
C12 H122 0.975 no
C13 H131 0.970 no
C13 H132 0.967 no
C13 H133 0.968 no
C14 C15 1.484(10) yes
C14 H141 0.978 no
C14 H142 0.978 no
C15 H151 0.958 no
C15 H152 0.961 no
C15 H153 0.961 no
C20 C21 1.518(7) yes
C20 H201 0.967 no
C20 H202 0.971 no
C21 H211 0.968 no
C21 H212 0.962 no
C21 H213 0.963 no
C22 C23 1.527(5) yes
C22 H221 0.965 no
C22 H222 0.972 no
C23 H231 0.959 no
C23 H232 0.959 no
C23 H233 0.963 no
C24 C25 1.509(7) yes
C24 H241 0.967 no
C24 H242 0.973 no
C25 H251 0.967 no
C25 H252 0.963 no
C25 H253 0.967 no
C30 C31 1.387(5) yes
C30 C33 1.487(5) yes
C31 C32 1.385(5) yes
C31 H311 0.926 no
C32 C34 1.507(5) yes
C33 H331 0.961 no
C33 H332 0.965 no
C33 H333 0.962 no
C34 H341 0.960 no
C34 H342 0.953 no
C34 H343 0.967 no
C40 C41 1.382(6) yes
C40 C43 1.505(6) yes
C41 C42 1.377(6) yes
C41 H411 0.933 no
C42 C44 1.484(6) yes
C43 H431 0.961 no
C43 H432 0.959 no
C43 H433 0.961 no
C44 H441 0.958 no
C44 H442 0.962 no
C44 H443 0.960 no
C50 C51 1.393(6) yes
C50 C53 1.497(6) yes
C51 C52 1.372(6) yes
C51 H511 0.927 no
C52 C54 1.517(6) yes
C53 H531 0.956 no
C53 H532 0.960 no
C53 H533 0.958 no
C54 H541 0.959 no
C54 H542 0.965 no
C54 H543 0.960 no
B1 H11 1.118 no
